data_2214018
loop_
_publ_author_name
'Tong-De Li'
'Na-Na Tian'
'Sai Bi'
'Jun Wan'

_publ_section_title
;
 1-(3,4-Dichlorophenyl)-3-(1<i>H</i>-1,2,4-triazol-1-yl)propan-1-one
;
_journal_coeditor_code AT2305
_journal_issue 7
_journal_name_full 'Acta Crystallographica Section E'
_journal_page_first o3063
_journal_page_last o3063
_journal_paper_doi 10.1107/S1600536807026207
_journal_volume 63
_journal_year 2007
_chemical_formula_iupac 'C11 H9 Cl2 N3 O'
_chemical_formula_moiety 'C11 H9 Cl2 N3 O'
_chemical_formula_sum 'C11 H9 Cl2 N3 O'
_chemical_formula_weight 270.11
_chemical_name_systematic
;
1-(3,4-Dichlorophenyl)-3-(1<i>H</i>-1,2,4-triazol-1-yl)propan-1-one
;
_space_group_IT_number 2
_symmetry_cell_setting triclinic
_symmetry_space_group_name_Hall '-P 1'
_symmetry_space_group_name_H-M 'P -1'
_atom_sites_solution_hydrogens geom
_atom_sites_solution_primary direct
_atom_sites_solution_secondary difmap
_audit_creation_method SHELXL-97
_cell_angle_alpha 80.830(2)
_cell_angle_beta 78.724(2)
_cell_angle_gamma 75.612(2)
_cell_formula_units_Z 2
_cell_length_a 6.8296(10)
_cell_length_b 7.1403(11)
_cell_length_c 12.3933(19)
_cell_measurement_reflns_used 1835
_cell_measurement_temperature 293(2)
_cell_measurement_theta_max 26.02
_cell_measurement_theta_min 3.12
_cell_volume 570.19(15)
_computing_cell_refinement 'SAINT (Siemens, 1996)'
_computing_data_collection 'SMART (Siemens, 1996)'
_computing_data_reduction SAINT
_computing_molecular_graphics 'SHELXTL (Sheldrick, 1997b)'
_computing_publication_material
;
SHELXTL, PARST (Nardelli, 1995) and PLATON (Spek, 2003)
;
_computing_structure_refinement 'SHELXL97 (Sheldrick, 1997a)'
_computing_structure_solution 'SHELXS97 (Sheldrick, 1997a)'
_diffrn_ambient_temperature 293(2)
_diffrn_detector_area_resol_mean 8.33
_diffrn_measured_fraction_theta_full 0.973
_diffrn_measured_fraction_theta_max 0.973
_diffrn_measurement_device_type
;
Siemens SMART 1000 CCD area-detector
;
_diffrn_measurement_method \w
_diffrn_radiation_monochromator graphite
_diffrn_radiation_source 'fine-focus sealed tube'
_diffrn_radiation_type MoK\a
_diffrn_radiation_wavelength 0.71073
_diffrn_reflns_av_R_equivalents 0.0089
_diffrn_reflns_av_sigmaI/netI 0.0166
_diffrn_reflns_limit_h_max 4
_diffrn_reflns_limit_h_min -8
_diffrn_reflns_limit_k_max 8
_diffrn_reflns_limit_k_min -8
_diffrn_reflns_limit_l_max 15
_diffrn_reflns_limit_l_min -15
_diffrn_reflns_number 3183
_diffrn_reflns_theta_full 26.04
_diffrn_reflns_theta_max 26.04
_diffrn_reflns_theta_min 1.69
_diffrn_standards_number 0
_exptl_absorpt_coefficient_mu 0.554
_exptl_absorpt_correction_T_max 0.9622
_exptl_absorpt_correction_T_min 0.8648
_exptl_absorpt_correction_type multi-scan
_exptl_absorpt_process_details '(SADABS; Sheldrick, 1996)'
_exptl_crystal_colour colourless
_exptl_crystal_density_diffrn 1.573
_exptl_crystal_density_method 'not measured'
_exptl_crystal_description plate
_exptl_crystal_F_000 276
_exptl_crystal_size_max 0.27
_exptl_crystal_size_mid 0.27
_exptl_crystal_size_min 0.07
_refine_diff_density_max 0.204
_refine_diff_density_min -0.219
_refine_ls_extinction_method none
_refine_ls_goodness_of_fit_ref 0.664
_refine_ls_hydrogen_treatment constr
_refine_ls_matrix_type full
_refine_ls_number_parameters 154
_refine_ls_number_reflns 2194
_refine_ls_number_restraints 0
_refine_ls_restrained_S_all 0.664
_refine_ls_R_factor_all 0.0383
_refine_ls_R_factor_gt 0.0346
_refine_ls_shift/su_max 0.001
_refine_ls_shift/su_mean 0.000
_refine_ls_structure_factor_coef Fsqd
_refine_ls_weighting_details 'calc w=1/[\s^2^(Fo^2^)+(0.1029P)^2^+0.463P] where P=(Fo^2^+2Fc^2^)/3'
_refine_ls_weighting_scheme calc
_refine_ls_wR_factor_gt 0.0999
_refine_ls_wR_factor_ref 0.1079
_reflns_number_gt 1955
_reflns_number_total 2194
_reflns_threshold_expression I>2\s(I)
_cod_data_source_file at2305.cif
_cod_data_source_block I
_cod_database_code 2214018
_cod_database_fobs_code 2214018

loop_
_symmetry_equiv_pos_as_xyz
'x, y, z'
'-x, -y, -z'

loop_
_atom_site_type_symbol
_atom_site_label
_atom_site_fract_x
_atom_site_fract_y
_atom_site_fract_z
_atom_site_U_iso_or_equiv
_atom_site_adp_type
_atom_site_calc_flag
_atom_site_refinement_flags
_atom_site_occupancy
Cl Cl1 0.21802(8) 0.95267(7) 0.80256(4) 0.05716(19) Uani d . 1
Cl Cl2 0.70100(8) 0.87272(8) 0.76018(4) 0.05845(19) Uani d . 1
C C6 0.5728(3) 0.6771(2) 1.08034(13) 0.0355(4) Uani d . 1
O O1 0.8822(2) 0.5501(2) 1.15061(11) 0.0532(4) Uani d . 1
N N1 0.8075(2) 0.6065(2) 1.40105(12) 0.0443(4) Uani d . 1
C C5 0.3598(3) 0.7133(2) 1.09772(15) 0.0406(4) Uani d . 1
H H5A 0.2892 0.6815 1.1677 0.049 Uiso calc R 1
C C1 0.6769(3) 0.7250(2) 0.97532(14) 0.0382(4) Uani d . 1
H H1A 0.8193 0.6996 0.9626 0.046 Uiso calc R 1
C C4 0.2519(3) 0.7961(3) 1.01167(16) 0.0437(4) Uani d . 1
H H4A 0.1098 0.8179 1.0237 0.052 Uiso calc R 1
C C7 0.6964(3) 0.5855(2) 1.17056(14) 0.0377(4) Uani d . 1
C C8 0.5837(3) 0.5375(3) 1.28599(14) 0.0403(4) Uani d . 1
H H8A 0.5045 0.4433 1.2833 0.048 Uiso calc R 1
H H8B 0.4885 0.6546 1.3096 0.048 Uiso calc R 1
C C3 0.3558(3) 0.8462(2) 0.90829(15) 0.0396(4) Uani d . 1
C C2 0.5691(3) 0.8107(2) 0.88940(14) 0.0394(4) Uani d . 1
C C9 0.7250(3) 0.4561(3) 1.37097(15) 0.0438(4) Uani d . 1
H H9A 0.6499 0.3970 1.4368 0.053 Uiso calc R 1
H H9B 0.8371 0.3554 1.3411 0.053 Uiso calc R 1
N N2 0.6857(3) 0.7499(3) 1.45984(14) 0.0580(5) Uani d . 1
C C12 0.9975(3) 0.6333(4) 1.37805(17) 0.0594(6) Uani d . 1
H H12A 1.1073 0.5521 1.3389 0.071 Uiso calc R 1
N N3 1.0108(4) 0.7888(3) 1.41752(17) 0.0744(6) Uani d . 1
C C13 0.8161(5) 0.8543(4) 1.46695(18) 0.0689(7) Uani d . 1
H H13A 0.7768 0.9653 1.5034 0.083 Uiso calc R 1

loop_
_atom_site_aniso_label
_atom_site_aniso_U_11
_atom_site_aniso_U_22
_atom_site_aniso_U_33
_atom_site_aniso_U_12
_atom_site_aniso_U_13
_atom_site_aniso_U_23
Cl1 0.0636(3) 0.0552(3) 0.0515(3) -0.0020(2) -0.0247(2) -0.0020(2)
Cl2 0.0628(3) 0.0730(4) 0.0343(3) -0.0149(3) -0.0007(2) -0.0001(2)
C6 0.0395(9) 0.0339(8) 0.0350(8) -0.0110(7) -0.0055(7) -0.0059(6)
O1 0.0388(7) 0.0748(9) 0.0416(7) -0.0087(6) -0.0049(5) -0.0029(6)
N1 0.0470(8) 0.0567(9) 0.0315(7) -0.0195(7) -0.0074(6) 0.0019(6)
C5 0.0390(9) 0.0425(9) 0.0395(9) -0.0127(7) -0.0030(7) -0.0014(7)
C1 0.0382(9) 0.0403(8) 0.0374(9) -0.0108(7) -0.0046(7) -0.0076(7)
C4 0.0384(9) 0.0426(9) 0.0501(10) -0.0096(7) -0.0084(8) -0.0033(7)
C7 0.0395(9) 0.0397(8) 0.0352(9) -0.0104(7) -0.0056(7) -0.0069(7)
C8 0.0402(9) 0.0454(9) 0.0368(9) -0.0138(7) -0.0048(7) -0.0040(7)
C3 0.0465(9) 0.0323(8) 0.0418(9) -0.0062(7) -0.0140(7) -0.0057(6)
C2 0.0488(10) 0.0364(8) 0.0339(8) -0.0128(7) -0.0036(7) -0.0062(6)
C9 0.0467(10) 0.0476(10) 0.0368(9) -0.0132(8) -0.0067(7) -0.0001(7)
N2 0.0692(11) 0.0622(10) 0.0461(9) -0.0237(9) -0.0020(8) -0.0116(8)
C12 0.0520(11) 0.0837(15) 0.0460(11) -0.0293(11) -0.0127(9) 0.0109(10)
N3 0.0877(15) 0.0959(15) 0.0591(12) -0.0577(13) -0.0323(11) 0.0180(11)
C13 0.109(2) 0.0717(14) 0.0412(11) -0.0455(14) -0.0217(12) 0.0023(10)

loop_
_atom_type_symbol
_atom_type_description
_atom_type_scat_dispersion_real
_atom_type_scat_dispersion_imag
_atom_type_scat_source
C C 0.0033 0.0016 'International Tables Vol C Tables 4.2.6.8 and 6.1.1.4'
H H 0.0000 0.0000 'International Tables Vol C Tables 4.2.6.8 and 6.1.1.4'
N N 0.0061 0.0033 'International Tables Vol C Tables 4.2.6.8 and 6.1.1.4'
O O 0.0106 0.0060 'International Tables Vol C Tables 4.2.6.8 and 6.1.1.4'
Cl Cl 0.1484 0.1585 'International Tables Vol C Tables 4.2.6.8 and 6.1.1.4'

loop_
_geom_angle_atom_site_label_1
_geom_angle_atom_site_label_2
_geom_angle_atom_site_label_3
_geom_angle
C5 C6 C1 119.26(16)
C5 C6 C7 122.57(15)
C1 C6 C7 118.17(15)
C12 N1 N2 109.21(18)
C12 N1 C9 129.46(19)
N2 N1 C9 121.32(15)
C6 C5 C4 120.62(16)
C6 C5 H5A 119.7
C4 C5 H5A 119.7
C2 C1 C6 120.24(16)
C2 C1 H1A 119.9
C6 C1 H1A 119.9
C3 C4 C5 119.83(17)
C3 C4 H4A 120.1
C5 C4 H4A 120.1
O1 C7 C6 120.27(15)
O1 C7 C8 121.24(15)
C6 C7 C8 118.48(14)
C7 C8 C9 113.41(15)
C7 C8 H8A 108.9
C9 C8 H8A 108.9
C7 C8 H8B 108.9
C9 C8 H8B 108.9
H8A C8 H8B 107.7
C4 C3 C2 120.29(16)
C4 C3 Cl1 119.09(14)
C2 C3 Cl1 120.62(14)
C1 C2 C3 119.74(16)
C1 C2 Cl2 119.54(14)
C3 C2 Cl2 120.72(14)
N1 C9 C8 111.80(15)
N1 C9 H9A 109.3
C8 C9 H9A 109.3
N1 C9 H9B 109.3
C8 C9 H9B 109.3
H9A C9 H9B 107.9
C13 N2 N1 102.01(19)
N1 C12 N3 111.4(2)
N1 C12 H12A 124.3
N3 C12 H12A 124.3
C12 N3 C13 102.06(19)
N2 C13 N3 115.3(2)
N2 C13 H13A 122.4
N3 C13 H13A 122.4

loop_
_geom_bond_atom_site_label_1
_geom_bond_atom_site_label_2
_geom_bond_distance
Cl1 C3 1.7291(17)
Cl2 C2 1.7262(17)
C6 C5 1.392(2)
C6 C1 1.391(2)
C6 C7 1.501(2)
O1 C7 1.214(2)
N1 C12 1.328(3)
N1 N2 1.359(2)
N1 C9 1.456(2)
C5 C4 1.385(3)
C5 H5A 0.9300
C1 C2 1.387(2)
C1 H1A 0.9300
C4 C3 1.377(3)
C4 H4A 0.9300
C7 C8 1.517(2)
C8 C9 1.517(3)
C8 H8A 0.9700
C8 H8B 0.9700
C3 C2 1.394(3)
C9 H9A 0.9700
C9 H9B 0.9700
N2 C13 1.319(3)
C12 N3 1.312(3)
C12 H12A 0.9300
N3 C13 1.352(4)
C13 H13A 0.9300

loop_
_geom_torsion_atom_site_label_1
_geom_torsion_atom_site_label_2
_geom_torsion_atom_site_label_3
_geom_torsion_atom_site_label_4
_geom_torsion
C1 C6 C5 C4 0.0(2)
C7 C6 C5 C4 -179.28(15)
C5 C6 C1 C2 1.0(2)
C7 C6 C1 C2 -179.72(14)
C6 C5 C4 C3 -1.0(3)
C5 C6 C7 O1 177.26(16)
C1 C6 C7 O1 -2.0(2)
C5 C6 C7 C8 -2.3(2)
C1 C6 C7 C8 178.48(14)
O1 C7 C8 C9 3.7(2)
C6 C7 C8 C9 -176.79(14)
C5 C4 C3 C2 1.1(3)
C5 C4 C3 Cl1 -179.07(13)
C6 C1 C2 C3 -0.9(2)
C6 C1 C2 Cl2 178.97(12)
C4 C3 C2 C1 -0.1(2)
Cl1 C3 C2 C1 -179.96(12)
C4 C3 C2 Cl2 179.98(13)
Cl1 C3 C2 Cl2 0.1(2)
C12 N1 C9 C8 -110.1(2)
N2 N1 C9 C8 68.8(2)
C7 C8 C9 N1 73.91(19)
C12 N1 N2 C13 0.3(2)
C9 N1 N2 C13 -178.74(16)
N2 N1 C12 N3 -0.5(2)
C9 N1 C12 N3 178.46(17)
N1 C12 N3 C13 0.4(2)
N1 N2 C13 N3 -0.1(2)
C12 N3 C13 N2 -0.2(3)

loop_
_cod_related_entry_id
_cod_related_entry_database
_cod_related_entry_code
1 ChemSpider 21124288
